data_7202350
loop_
_publ_author_name
'Bhatt, Prashant M.'
'Desiraju, Gautam R.'

_publ_section_title
;
 Co-crystal formation and the determination of absolute configuration
;
_journal_issue 12
_journal_name_full CrystEngComm
_journal_page_first 1747
_journal_paper_doi 10.1039/b810643f
_journal_volume 10
_journal_year 2008
_chemical_absolute_configuration ad
_chemical_formula_moiety '(C21H32O2) (C6H3Cl3O)'
_chemical_formula_sum 'C27 H35 Cl3 O3'
_chemical_formula_weight 513.90
_chemical_name_common '3beta-hydroxypregn-5-en-20-one+2,4,6-trichlrophenol cocrystal'
_chemical_name_systematic
;
3\b-hydroxypregn-5-en-20-one+2,4,6-trichlrophenol cocrystal
;
_space_group_IT_number 4
_symmetry_cell_setting monoclinic
_symmetry_space_group_name_Hall 'P 2yb'
_symmetry_space_group_name_H-M 'P 1 21 1'
_atom_sites_solution_hydrogens geom
_atom_sites_solution_primary direct
_atom_sites_solution_secondary difmap
_audit_creation_method SHELXL-97
_cell_angle_alpha 90.00
_cell_angle_beta 102.607(7)
_cell_angle_gamma 90.00
_cell_formula_units_Z 2
_cell_length_a 12.211(5)
_cell_length_b 6.166(2)
_cell_length_c 17.398(7)
_cell_measurement_reflns_used 1075
_cell_measurement_temperature 298(2)
_cell_measurement_theta_max 17.33
_cell_measurement_theta_min 2.29
_cell_volume 1278.4(8)
_computing_cell_refinement 'Bruker SMART'
_computing_data_collection 'Bruker SMART'
_computing_data_reduction 'Bruker SAINT'
_computing_molecular_graphics 'Bruker SHELXTL'
_computing_publication_material 'Bruker SHELXTL'
_computing_structure_refinement 'SHELXL-97 (Sheldrick, 1997)'
_computing_structure_solution 'SHELXS-97 (Sheldrick, 1990)'
_diffrn_ambient_temperature 273(2)
_diffrn_measured_fraction_theta_full 0.992
_diffrn_measured_fraction_theta_max 0.992
_diffrn_measurement_device_type 'CCD area detector'
_diffrn_measurement_method 'phi and omega scans'
_diffrn_radiation_monochromator graphite
_diffrn_radiation_source 'fine-focus sealed tube'
_diffrn_radiation_type MoK\a
_diffrn_radiation_wavelength 0.71073
_diffrn_reflns_av_R_equivalents 0.1371
_diffrn_reflns_av_sigmaI/netI 0.1865
_diffrn_reflns_limit_h_max 14
_diffrn_reflns_limit_h_min -14
_diffrn_reflns_limit_k_max 7
_diffrn_reflns_limit_k_min -7
_diffrn_reflns_limit_l_max 21
_diffrn_reflns_limit_l_min -21
_diffrn_reflns_number 13213
_diffrn_reflns_theta_full 26.04
_diffrn_reflns_theta_max 26.04
_diffrn_reflns_theta_min 1.20
_exptl_absorpt_coefficient_mu 0.385
_exptl_absorpt_correction_type none
_exptl_crystal_colour colourless
_exptl_crystal_density_diffrn 1.335
_exptl_crystal_density_method 'not measured'
_exptl_crystal_description block
_exptl_crystal_F_000 544
_exptl_crystal_size_max 0.20
_exptl_crystal_size_mid 0.15
_exptl_crystal_size_min 0.09
_refine_diff_density_max 0.350
_refine_diff_density_min -0.481
_refine_diff_density_rms 0.096
_refine_ls_abs_structure_details 'Flack H D (1983), Acta Cryst. A39, 876-881'
_refine_ls_abs_structure_Flack -0.29(19)
_refine_ls_extinction_method none
_refine_ls_goodness_of_fit_ref 1.019
_refine_ls_hydrogen_treatment constr
_refine_ls_matrix_type full
_refine_ls_number_parameters 301
_refine_ls_number_reflns 4964
_refine_ls_number_restraints 1
_refine_ls_restrained_S_all 1.019
_refine_ls_R_factor_all 0.2232
_refine_ls_R_factor_gt 0.1066
_refine_ls_shift/su_max 0.000
_refine_ls_shift/su_mean 0.000
_refine_ls_structure_factor_coef Fsqd
_refine_ls_weighting_details 'calc w=1/[\s^2^(Fo^2^)+(0.1147P)^2^+0.0000P] where P=(Fo^2^+2Fc^2^)/3'
_refine_ls_weighting_scheme calc
_refine_ls_wR_factor_gt 0.2241
_refine_ls_wR_factor_ref 0.2848
_reflns_number_gt 2120
_reflns_number_total 4964
_reflns_threshold_expression >2sigma(I)
_cod_data_source_file b810643f.txt
_cod_data_source_block ccii
_cod_depositor_comments
;
 Replacing the "\B" substring with the "\b" substring in the
 _chemical_name_systematic data item value.

 Antanas Vaitkus,
 2017-03-30

The following automatic conversions were performed:
'_symmetry_cell_setting' value 'Monoclinic' changed to 'monoclinic'
according to '/home/saulius/struct/CIF-dictionaries/cif_core.dic'
dictionary named 'cif_core.dic' version 2.4.1 from 2010-06-29.

Automatic conversion script
Id: cif_fix_enum 1527 2010-12-29 10:47:43Z saulius 
;
_cod_original_cell_volume 1278.3(9)
_cod_original_sg_symbol_H-M P2(1)
_cod_database_code 7202350

loop_
_symmetry_equiv_pos_as_xyz
'x, y, z'
'-x, y+1/2, -z'

loop_
_atom_site_label
_atom_site_type_symbol
_atom_site_fract_x
_atom_site_fract_y
_atom_site_fract_z
_atom_site_U_iso_or_equiv
_atom_site_adp_type
_atom_site_occupancy
_atom_site_symmetry_multiplicity
_atom_site_calc_flag
_atom_site_refinement_flags
_atom_site_disorder_assembly
_atom_site_disorder_group
O1 O 0.0512(5) 1.3640(10) 0.7761(4) 0.0628(17) Uani 1 1 d . . .
O2 O 1.0141(5) 0.7190(12) 0.8732(4) 0.077(2) Uani 1 1 d . . .
O3 O 0.8947(6) 0.2831(11) 0.6471(4) 0.086(2) Uani 1 1 d . . .
Cl1 Cl 0.6597(3) 0.1833(5) 0.59127(18) 0.1001(11) Uani 1 1 d . . .
Cl2 Cl 0.6540(3) 0.8845(6) 0.41036(19) 0.1187(13) Uani 1 1 d . . .
Cl3 Cl 1.0330(3) 0.6466(6) 0.6069(2) 0.1021(11) Uani 1 1 d . . .
C1 C 0.3625(7) 1.3649(12) 0.8537(6) 0.054(2) Uani 1 1 d . . .
H1A H 0.4077 1.4140 0.9036 0.064 Uiso 1 1 calc R . .
H1B H 0.3836 1.4499 0.8123 0.064 Uiso 1 1 calc R . .
C2 C 0.2415(7) 1.4067(15) 0.8529(6) 0.064(3) Uani 1 1 d . . .
H2A H 0.2305 1.5604 0.8605 0.077 Uiso 1 1 calc R . .
H2B H 0.2206 1.3289 0.8960 0.077 Uiso 1 1 calc R . .
C3 C 0.1674(7) 1.3349(14) 0.7758(6) 0.057(3) Uani 1 1 d . . .
C4 C 0.1852(8) 1.0899(14) 0.7676(6) 0.058(3) Uani 1 1 d . . .
H4A H 0.1597 1.0140 0.8093 0.070 Uiso 1 1 calc R . .
H4B H 0.1405 1.0402 0.7176 0.070 Uiso 1 1 calc R . .
C5 C 0.3049(7) 1.0372(13) 0.7718(5) 0.046(2) Uani 1 1 d . . .
C6 C 0.3339(7) 0.9219(15) 0.7148(5) 0.054(2) Uani 1 1 d . . .
H6 H 0.2766 0.8769 0.6734 0.065 Uiso 1 1 calc R . .
C7 C 0.4507(7) 0.8593(15) 0.7120(5) 0.063(3) Uani 1 1 d . . .
H7A H 0.4747 0.9444 0.6717 0.076 Uiso 1 1 calc R . .
H7B H 0.4516 0.7077 0.6971 0.076 Uiso 1 1 calc R . .
C8 C 0.5328(6) 0.8929(12) 0.7898(4) 0.0384(19) Uani 1 1 d . . .
C9 C 0.5100(6) 1.1113(11) 0.8247(4) 0.0341(18) Uani 1 1 d . . .
C10 C 0.3901(7) 1.1200(11) 0.8417(5) 0.047(2) Uani 1 1 d . . .
C11 C 0.6017(6) 1.1626(15) 0.8966(5) 0.058(2) Uani 1 1 d . . .
H11A H 0.5885 1.3070 0.9148 0.070 Uiso 1 1 calc R . .
H11B H 0.5952 1.0616 0.9382 0.070 Uiso 1 1 calc R . .
C12 C 0.7208(7) 1.1525(13) 0.8843(5) 0.051(2) Uani 1 1 d . . .
H12A H 0.7735 1.1749 0.9342 0.061 Uiso 1 1 calc R . .
H12B H 0.7322 1.2665 0.8484 0.061 Uiso 1 1 calc R . .
C13 C 0.7420(6) 0.9295(11) 0.8501(4) 0.0374(19) Uani 1 1 d . . .
C14 C 0.6508(7) 0.9009(12) 0.7751(5) 0.048(2) Uani 1 1 d . . .
C15 C 0.6918(7) 0.7032(17) 0.7357(5) 0.059(3) Uani 1 1 d . . .
H15A H 0.6612 0.7026 0.6794 0.071 Uiso 1 1 calc R . .
H15B H 0.6717 0.5689 0.7582 0.071 Uiso 1 1 calc R . .
C16 C 0.8196(7) 0.736(2) 0.7544(5) 0.074(3) Uani 1 1 d . . .
H16A H 0.8570 0.6023 0.7741 0.088 Uiso 1 1 calc R . .
H16B H 0.8439 0.7772 0.7069 0.088 Uiso 1 1 calc R . .
C17 C 0.8498(7) 0.9118(14) 0.8153(5) 0.046(2) Uani 1 1 d . . .
C18 C 0.7455(8) 0.7519(13) 0.9124(5) 0.054(2) Uani 1 1 d . . .
H18A H 0.6726 0.7374 0.9242 0.081 Uiso 1 1 calc R . .
H18B H 0.7991 0.7906 0.9594 0.081 Uiso 1 1 calc R . .
H18C H 0.7669 0.6167 0.8926 0.081 Uiso 1 1 calc R . .
C19 C 0.3787(7) 0.9956(15) 0.9146(5) 0.054(2) Uani 1 1 d . . .
H19A H 0.3061 1.0226 0.9254 0.081 Uiso 1 1 calc R . .
H19B H 0.4358 1.0422 0.9586 0.081 Uiso 1 1 calc R . .
H19C H 0.3870 0.8433 0.9060 0.081 Uiso 1 1 calc R . .
C20 C 0.9547(7) 0.8789(16) 0.8737(5) 0.055(2) Uani 1 1 d . . .
C21 C 0.9972(8) 1.0513(17) 0.9317(6) 0.077(3) Uani 1 1 d . . .
H21A H 0.9626 1.0375 0.9760 0.116 Uiso 1 1 calc R . .
H21B H 0.9796 1.1907 0.9076 0.116 Uiso 1 1 calc R . .
H21C H 1.0771 1.0375 0.9492 0.116 Uiso 1 1 calc R . .
C22 C 0.8384(10) 0.4199(17) 0.5919(6) 0.067(3) Uani 1 1 d . . .
C23 C 0.7316(9) 0.3963(16) 0.5593(6) 0.061(2) Uani 1 1 d . . .
C24 C 0.6677(9) 0.535(2) 0.5031(6) 0.075(3) Uani 1 1 d . . .
H24 H 0.5914 0.5131 0.4830 0.090 Uiso 1 1 calc R . .
C25 C 0.7267(11) 0.7071(18) 0.4790(6) 0.073(3) Uani 1 1 d . . .
C26 C 0.8363(11) 0.7388(19) 0.5106(6) 0.083(3) Uani 1 1 d . . .
H26 H 0.8731 0.8554 0.4936 0.100 Uiso 1 1 calc R . .
C27 C 0.8957(9) 0.6008(18) 0.5681(6) 0.070(3) Uani 1 1 d . . .

loop_
_atom_site_aniso_label
_atom_site_aniso_U_11
_atom_site_aniso_U_22
_atom_site_aniso_U_33
_atom_site_aniso_U_23
_atom_site_aniso_U_13
_atom_site_aniso_U_12
O1 0.050(4) 0.057(4) 0.079(4) -0.007(4) 0.008(3) 0.007(3)
O2 0.063(4) 0.065(5) 0.100(5) -0.016(4) 0.012(4) 0.018(4)
O3 0.110(6) 0.040(4) 0.096(5) -0.001(4) -0.005(4) 0.000(4)
Cl1 0.120(2) 0.079(2) 0.095(2) 0.0164(18) 0.0095(17) -0.029(2)
Cl2 0.177(3) 0.076(2) 0.085(2) 0.0217(19) -0.010(2) 0.028(2)
Cl3 0.093(2) 0.082(2) 0.133(3) -0.003(2) 0.0274(19) -0.0061(18)
C1 0.061(6) 0.016(4) 0.087(7) -0.014(5) 0.021(5) -0.003(4)
C2 0.066(6) 0.032(5) 0.096(7) -0.009(6) 0.022(5) 0.007(5)
C3 0.054(6) 0.036(5) 0.073(6) -0.014(5) -0.003(5) 0.015(4)
C4 0.066(6) 0.040(5) 0.068(6) -0.016(5) 0.015(5) -0.001(4)
C5 0.060(6) 0.028(4) 0.059(6) -0.005(4) 0.031(5) -0.003(4)
C6 0.053(6) 0.047(5) 0.061(6) -0.004(5) 0.007(4) -0.013(5)
C7 0.083(7) 0.038(5) 0.070(6) -0.014(5) 0.022(5) 0.007(5)
C8 0.047(5) 0.028(4) 0.046(5) -0.006(4) 0.022(4) 0.008(4)
C9 0.045(4) 0.016(4) 0.043(5) -0.008(3) 0.013(4) 0.005(3)
C10 0.083(6) 0.011(4) 0.044(5) -0.005(4) 0.005(4) 0.003(4)
C11 0.060(6) 0.029(5) 0.086(7) -0.015(5) 0.017(5) 0.003(4)
C12 0.067(6) 0.019(4) 0.067(6) -0.007(4) 0.015(5) 0.000(4)
C13 0.055(5) 0.011(4) 0.047(5) 0.000(4) 0.015(4) 0.003(3)
C14 0.080(6) 0.013(4) 0.050(5) -0.002(4) 0.010(5) 0.001(4)
C15 0.068(6) 0.047(6) 0.059(6) -0.019(5) 0.005(5) 0.015(5)
C16 0.075(7) 0.087(8) 0.054(6) -0.024(6) 0.003(5) 0.024(6)
C17 0.053(5) 0.034(5) 0.056(5) -0.005(4) 0.021(4) 0.001(4)
C18 0.080(7) 0.027(5) 0.057(6) 0.004(4) 0.017(5) 0.003(4)
C19 0.069(6) 0.038(5) 0.060(6) 0.001(4) 0.027(5) 0.004(4)
C20 0.054(6) 0.044(6) 0.072(6) -0.005(5) 0.022(5) 0.000(5)
C21 0.081(7) 0.054(6) 0.089(8) -0.009(6) 0.003(6) -0.009(5)
C22 0.095(8) 0.040(6) 0.059(6) -0.014(5) 0.000(6) 0.017(6)
C23 0.078(7) 0.045(6) 0.061(6) -0.016(6) 0.018(5) -0.014(6)
C24 0.092(8) 0.073(8) 0.053(7) -0.012(6) 0.002(6) 0.026(7)
C25 0.102(8) 0.045(6) 0.065(7) 0.010(6) 0.004(6) 0.010(6)
C26 0.133(11) 0.051(7) 0.074(7) -0.006(6) 0.042(7) -0.007(7)
C27 0.095(8) 0.058(7) 0.056(6) -0.010(6) 0.011(6) 0.007(6)

loop_
_atom_type_symbol
_atom_type_description
_atom_type_scat_dispersion_real
_atom_type_scat_dispersion_imag
_atom_type_scat_source
C C 0.0033 0.0016 'International Tables Vol C Tables 4.2.6.8 and 6.1.1.4'
H H 0.0000 0.0000 'International Tables Vol C Tables 4.2.6.8 and 6.1.1.4'
O O 0.0106 0.0060 'International Tables Vol C Tables 4.2.6.8 and 6.1.1.4'
Cl Cl 0.1484 0.1585 'International Tables Vol C Tables 4.2.6.8 and 6.1.1.4'

loop_
_geom_angle_atom_site_label_1
_geom_angle_atom_site_label_2
_geom_angle_atom_site_label_3
_geom_angle
_geom_angle_site_symmetry_1
_geom_angle_site_symmetry_3
_geom_angle_publ_flag
C2 C1 C10 113.9(7) . . ?
C2 C1 H1A 108.8 . . ?
C10 C1 H1A 108.8 . . ?
C2 C1 H1B 108.8 . . ?
C10 C1 H1B 108.8 . . ?
H1A C1 H1B 107.7 . . ?
C1 C2 C3 110.9(8) . . ?
C1 C2 H2A 109.5 . . ?
C3 C2 H2A 109.5 . . ?
C1 C2 H2B 109.5 . . ?
C3 C2 H2B 109.5 . . ?
H2A C2 H2B 108.1 . . ?
O1 C3 C2 111.3(7) . . ?
O1 C3 C4 106.5(8) . . ?
C2 C3 C4 107.5(8) . . ?
C5 C4 C3 111.6(8) . . ?
C5 C4 H4A 109.3 . . ?
C3 C4 H4A 109.3 . . ?
C5 C4 H4B 109.3 . . ?
C3 C4 H4B 109.3 . . ?
H4A C4 H4B 108.0 . . ?
C6 C5 C4 120.0(8) . . ?
C6 C5 C10 122.3(8) . . ?
C4 C5 C10 117.7(7) . . ?
C5 C6 C7 125.2(8) . . ?
C5 C6 H6 117.4 . . ?
C7 C6 H6 117.4 . . ?
C6 C7 C8 112.8(7) . . ?
C6 C7 H7A 109.0 . . ?
C8 C7 H7A 109.0 . . ?
C6 C7 H7B 109.0 . . ?
C8 C7 H7B 109.0 . . ?
H7A C7 H7B 107.8 . . ?
C7 C8 C14 108.7(6) . . ?
C7 C8 C9 109.5(6) . . ?
C14 C8 C9 107.5(6) . . ?
C11 C9 C8 110.2(6) . . ?
C11 C9 C10 113.0(6) . . ?
C8 C9 C10 111.5(6) . . ?
C5 C10 C19 109.3(7) . . ?
C5 C10 C9 110.3(6) . . ?
C19 C10 C9 113.8(6) . . ?
C5 C10 C1 107.6(7) . . ?
C19 C10 C1 108.3(7) . . ?
C9 C10 C1 107.2(6) . . ?
C12 C11 C9 115.6(7) . . ?
C12 C11 H11A 108.4 . . ?
C9 C11 H11A 108.4 . . ?
C12 C11 H11B 108.4 . . ?
C9 C11 H11B 108.4 . . ?
H11A C11 H11B 107.4 . . ?
C11 C12 C13 109.8(7) . . ?
C11 C12 H12A 109.7 . . ?
C13 C12 H12A 109.7 . . ?
C11 C12 H12B 109.7 . . ?
C13 C12 H12B 109.7 . . ?
H12A C12 H12B 108.2 . . ?
C14 C13 C18 115.0(6) . . ?
C14 C13 C12 106.3(6) . . ?
C18 C13 C12 110.1(6) . . ?
C14 C13 C17 100.3(6) . . ?
C18 C13 C17 109.1(6) . . ?
C12 C13 C17 115.9(6) . . ?
C8 C14 C13 113.7(7) . . ?
C8 C14 C15 117.6(7) . . ?
C13 C14 C15 103.0(6) . . ?
C14 C15 C16 102.4(7) . . ?
C14 C15 H15A 111.3 . . ?
C16 C15 H15A 111.3 . . ?
C14 C15 H15B 111.3 . . ?
C16 C15 H15B 111.3 . . ?
H15A C15 H15B 109.2 . . ?
C17 C16 C15 109.0(7) . . ?
C17 C16 H16A 109.9 . . ?
C15 C16 H16A 109.9 . . ?
C17 C16 H16B 109.9 . . ?
C15 C16 H16B 109.9 . . ?
H16A C16 H16B 108.3 . . ?
C20 C17 C16 115.6(7) . . ?
C20 C17 C13 115.0(7) . . ?
C16 C17 C13 103.0(7) . . ?
C13 C18 H18A 109.5 . . ?
C13 C18 H18B 109.5 . . ?
H18A C18 H18B 109.5 . . ?
C13 C18 H18C 109.5 . . ?
H18A C18 H18C 109.5 . . ?
H18B C18 H18C 109.5 . . ?
C10 C19 H19A 109.5 . . ?
C10 C19 H19B 109.5 . . ?
H19A C19 H19B 109.5 . . ?
C10 C19 H19C 109.5 . . ?
H19A C19 H19C 109.5 . . ?
H19B C19 H19C 109.5 . . ?
O2 C20 C17 122.4(8) . . ?
O2 C20 C21 117.6(8) . . ?
C17 C20 C21 119.8(8) . . ?
C20 C21 H21A 109.5 . . ?
C20 C21 H21B 109.5 . . ?
H21A C21 H21B 109.5 . . ?
C20 C21 H21C 109.5 . . ?
H21A C21 H21C 109.5 . . ?
H21B C21 H21C 109.5 . . ?
C23 C22 O3 122.9(11) . . ?
C23 C22 C27 117.8(10) . . ?
O3 C22 C27 119.3(10) . . ?
C22 C23 C24 125.8(10) . . ?
C22 C23 Cl1 118.0(9) . . ?
C24 C23 Cl1 116.1(9) . . ?
C25 C24 C23 115.2(10) . . ?
C25 C24 H24 122.4 . . ?
C23 C24 H24 122.4 . . ?
C26 C25 C24 121.4(10) . . ?
C26 C25 Cl2 120.5(10) . . ?
C24 C25 Cl2 118.1(9) . . ?
C25 C26 C27 121.4(11) . . ?
C25 C26 H26 119.3 . . ?
C27 C26 H26 119.3 . . ?
C26 C27 C22 118.4(10) . . ?
C26 C27 Cl3 120.1(10) . . ?
C22 C27 Cl3 121.5(9) . . ?

loop_
_geom_bond_atom_site_label_1
_geom_bond_atom_site_label_2
_geom_bond_distance
_geom_bond_site_symmetry_2
_geom_bond_publ_flag
O1 C3 1.432(10) . ?
O2 C20 1.225(11) . ?
O3 C22 1.348(11) . ?
Cl1 C23 1.737(10) . ?
Cl2 C25 1.717(10) . ?
Cl3 C27 1.690(11) . ?
C1 C2 1.497(11) . ?
C1 C10 1.570(10) . ?
C1 H1A 0.9700 . ?
C1 H1B 0.9700 . ?
C2 C3 1.511(12) . ?
C2 H2A 0.9700 . ?
C2 H2B 0.9700 . ?
C3 C4 1.537(12) . ?
C4 C5 1.484(12) . ?
C4 H4A 0.9700 . ?
C4 H4B 0.9700 . ?
C5 C6 1.330(11) . ?
C5 C10 1.507(11) . ?
C6 C7 1.489(11) . ?
C6 H6 0.9300 . ?
C7 C8 1.513(11) . ?
C7 H7A 0.9700 . ?
C7 H7B 0.9700 . ?
C8 C14 1.519(11) . ?
C8 C9 1.528(9) . ?
C9 C11 1.519(11) . ?
C9 C10 1.557(11) . ?
C10 C19 1.514(11) . ?
C11 C12 1.517(11) . ?
C11 H11A 0.9700 . ?
C11 H11B 0.9700 . ?
C12 C13 1.543(10) . ?
C12 H12A 0.9700 . ?
C12 H12B 0.9700 . ?
C13 C14 1.530(11) . ?
C13 C18 1.536(11) . ?
C13 C17 1.567(10) . ?
C14 C15 1.534(12) . ?
C15 C16 1.537(12) . ?
C15 H15A 0.9700 . ?
C15 H15B 0.9700 . ?
C16 C17 1.503(13) . ?
C16 H16A 0.9700 . ?
C16 H16B 0.9700 . ?
C17 C20 1.465(11) . ?
C18 H18A 0.9600 . ?
C18 H18B 0.9600 . ?
C18 H18C 0.9600 . ?
C19 H19A 0.9600 . ?
C19 H19B 0.9600 . ?
C19 H19C 0.9600 . ?
C20 C21 1.480(13) . ?
C21 H21A 0.9600 . ?
C21 H21B 0.9600 . ?
C21 H21C 0.9600 . ?
C22 C23 1.311(13) . ?
C22 C27 1.425(15) . ?
C23 C24 1.400(14) . ?
C24 C25 1.399(16) . ?
C24 H24 0.9300 . ?
C25 C26 1.345(14) . ?
C26 C27 1.391(14) . ?
C26 H26 0.9300 . ?

loop_
_cod_related_entry_id
_cod_related_entry_database
_cod_related_entry_code
1 ChemSpider 30653645
